data_2011895
loop_
_publ_author_name
'Matkovi\'c-\<Calogovi\'c, Dubravka'
'Popovi\'c, Zora'
'Pavlovi\'c, Gordana'
'Soldin, \<Zeljka'
'Giester, Gerald'

_publ_section_title
;
 Diiodo(3,4,5,6-tetrahydropyrimidinium-2-thiolato-<i>S</i>)mercury(II)
;
_journal_issue 4
_journal_name_full 'Acta Crystallographica Section C'
_journal_page_first 409
_journal_page_last 411
_journal_paper_doi 10.1107/S0108270101001822
_journal_volume 57
_journal_year 2001
_chemical_formula_iupac '[Hg(C4 H8 N2 S)I2 ]'
_chemical_formula_moiety 'C4 H8 Hg I2 N2 S'
_chemical_formula_sum 'C4 H8 Hg I2 N2 S'
_chemical_formula_weight 570.57
_chemical_name_systematic
;
 diiodo-3,4,5,6-tetrahydropyrimidinium-2-thiolato mercury(II)
;
_space_group_IT_number 62
_symmetry_cell_setting orthorhombic
_symmetry_space_group_name_Hall '-P 2ac 2n'
_symmetry_space_group_name_H-M 'P n m a'
_audit_creation_method SHELXL-97
_cell_angle_alpha 90.00
_cell_angle_beta 90.00
_cell_angle_gamma 90.00
_cell_formula_units_Z 4
_cell_length_a 12.826(2)
_cell_length_b 7.3920(10)
_cell_length_c 11.447(2)
_cell_measurement_temperature 200(2)
_cell_volume 1085.3(3)
_computing_molecular_graphics 'PLATON98 (Spek, 1990)'
_computing_publication_material SHELXL97
_computing_structure_refinement 'SHELXL97 (Sheldrick, 1997)'
_computing_structure_solution 'SHELXS97 (Sheldrick, 1990)'
_diffrn_ambient_temperature 200
_diffrn_measured_fraction_theta_full .990
_diffrn_measured_fraction_theta_max .990
_diffrn_measurement_device_type 'Nonius Kappa CCD'
_diffrn_measurement_method \w
_diffrn_radiation_monochromator graphite
_diffrn_radiation_source 'fine-focus sealed tube'
_diffrn_radiation_type MoK\a
_diffrn_radiation_wavelength .71073
_diffrn_reflns_av_R_equivalents .062
_diffrn_reflns_av_sigmaI/netI .0277
_diffrn_reflns_limit_h_max 17
_diffrn_reflns_limit_h_min -15
_diffrn_reflns_limit_k_max 8
_diffrn_reflns_limit_k_min -9
_diffrn_reflns_limit_l_max 13
_diffrn_reflns_limit_l_min -15
_diffrn_reflns_number 10676
_diffrn_reflns_theta_full 28.26
_diffrn_reflns_theta_max 28.26
_diffrn_reflns_theta_min 3.18
_exptl_absorpt_coefficient_mu 20.007
_exptl_absorpt_correction_T_max .135
_exptl_absorpt_correction_T_min .059
_exptl_absorpt_correction_type semiempirical
_exptl_absorpt_process_details '(XEMP; Sheldrick, 1988)'
_exptl_crystal_colour yellow
_exptl_crystal_density_diffrn 3.492
_exptl_crystal_density_method 'not measured'
_exptl_crystal_description prism
_exptl_crystal_F_000 992
_exptl_crystal_size_max .2
_exptl_crystal_size_mid .1
_exptl_crystal_size_min .1
_refine_diff_density_max .663
_refine_diff_density_min -.836
_refine_ls_extinction_coef .00466(19)
_refine_ls_extinction_method 'SHELXL97 (Sheldrick, 1997)'
_refine_ls_goodness_of_fit_ref 1.116
_refine_ls_hydrogen_treatment mixed
_refine_ls_matrix_type full
_refine_ls_number_parameters 59
_refine_ls_number_reflns 1428
_refine_ls_number_restraints 0
_refine_ls_restrained_S_all 1.116
_refine_ls_R_factor_all .0293
_refine_ls_R_factor_gt .0247
_refine_ls_shift/su_max <0.001
_refine_ls_shift/su_mean .000
_refine_ls_structure_factor_coef Fsqd
_refine_ls_weighting_details 'calc w=1/[\s^2^(Fo^2^)+(0.0169P)^2^+1.6028P] where P=(Fo^2^+2Fc^2^)/3'
_refine_ls_weighting_scheme calc
_refine_ls_wR_factor_ref .0565
_reflns_number_gt 1286
_reflns_number_total 1428
_reflns_threshold_expression I>2\s(I)
_cod_data_source_file na1502.cif
_cod_data_source_block I
_cod_depositor_comments
;
The following automatic conversions were performed:
'_symmetry_cell_setting' value 'Orthorhombic' changed to 'orthorhombic'
according to '/home/saulius/struct/CIF-dictionaries/cif_core.dic'
dictionary named 'cif_core.dic' version 2.4.1 from 2010-06-29.

Automatic conversion script
Id: cif_fix_enum 1527 2010-12-29 10:47:43Z saulius 

The following automatic conversions were performed:

'_symmetry_cell_setting' value 'Orthorhombic' changed to
'orthorhombic' according to
/home/saulius/struct/CIF-dictionaries/cif_core.dic dictionary named
'cif_core.dic' version 2.4.1 from 2010-06-29.

Automatic conversion script
Id: cif_fix_values 1715 2011-07-08 13:25:40Z adriana 
;
_cod_original_cell_volume 1085.3(4)
_cod_database_code 2011895

loop_
_symmetry_equiv_pos_as_xyz
'x, y, z'
'-x+1/2, -y, z+1/2'
'-x, y+1/2, -z'
'x+1/2, -y+1/2, -z+1/2'
'-x, -y, -z'
'x-1/2, y, -z-1/2'
'x, -y-1/2, z'
'-x-1/2, y-1/2, z-1/2'

loop_
_atom_site_label
_atom_site_fract_x
_atom_site_fract_y
_atom_site_fract_z
_atom_site_U_iso_or_equiv
_atom_site_adp_type
_atom_site_calc_flag
_atom_site_refinement_flags
_atom_site_occupancy
_atom_site_disorder_assembly
_atom_site_disorder_group
_atom_site_type_symbol
Hg .09785(2) .2235(4) .06137(3) .0556(5) Uani d P .50 . . Hg
I1 .13565(4) .2500 .29164(4) .04968(15) Uani d S 1 . . I
I2 -.09545(3) .2500 -.03145(4) .04647(14) Uani d S 1 . . I
S .25088(12) .2500 -.06643(14) .0439(3) Uani d S 1 . . S
C1 .1848(4) .2500 -.1991(5) .0348(11) Uani d S 1 . . C
N .1606(3) .0979(5) -.2489(3) .0542(10) Uani d . 1 . . N
H .1769 -.0010 -.2137 .065 Uiso calc R 1 . . H
C2 .1068(4) .0850(9) -.3627(5) .0671(15) Uani d . 1 . . C
H2A .0634 -.0223 -.3649 .080 Uiso calc R 1 . . H
H2B .1575 .0769 -.4254 .080 Uiso calc R 1 . . H
C3 .0415(5) .2500 -.3776(6) .070(2) Uani d S 1 . . C
H3A .0102 .2500 -.4547 .084 Uiso calc SR 1 . . H
H3B -.0142 .2500 -.3202 .084 Uiso calc SR 1 . . H

loop_
_atom_site_aniso_label
_atom_site_aniso_U_11
_atom_site_aniso_U_22
_atom_site_aniso_U_33
_atom_site_aniso_U_12
_atom_site_aniso_U_13
_atom_site_aniso_U_23
Hg .04130(18) .0915(15) .03403(17) -.0034(3) -.00217(10) -.0013(2)
I1 .0572(3) .0607(3) .0311(2) .000 .00020(17) .000
I2 .0346(2) .0473(2) .0575(3) .000 -.00502(16) .000
S .0327(7) .0602(9) .0387(7) .000 -.0036(6) .000
C1 .028(2) .039(3) .037(3) .000 .006(2) .000
N .073(3) .0420(19) .048(2) -.0043(19) -.011(2) -.0030(17)
C2 .075(4) .077(4) .049(3) -.026(3) -.006(3) -.011(3)
C3 .033(3) .140(8) .036(3) .000 .000(3) .000

loop_
_atom_type_symbol
_atom_type_description
_atom_type_scat_dispersion_real
_atom_type_scat_dispersion_imag
_atom_type_scat_source
C C .0033 .0016 'International Tables Vol C Tables 4.2.6.8 and 6.1.1.4'
H H .0000 .0000 'International Tables Vol C Tables 4.2.6.8 and 6.1.1.4'
N N .0061 .0033 'International Tables Vol C Tables 4.2.6.8 and 6.1.1.4'
I I -.4742 1.8119 'International Tables Vol C Tables 4.2.6.8 and 6.1.1.4'
S S .1246 .1234 'International Tables Vol C Tables 4.2.6.8 and 6.1.1.4'
Hg Hg -2.3894 9.2266 'International Tables Vol C Tables 4.2.6.8 and 6.1.1.4'

loop_
_geom_angle_atom_site_label_1
_geom_angle_atom_site_label_2
_geom_angle_atom_site_label_3
_geom_angle_site_symmetry_1
_geom_angle_site_symmetry_3
_geom_angle
_geom_angle_publ_flag
Hg Hg S 7_565 . 85.43(6) ?
Hg Hg I1 7_565 . 85.82(6) ?
S Hg I1 . . 115.74(4) yes
Hg Hg I2 7_565 . 85.85(6) ?
S Hg I2 . . 119.53(4) yes
I1 Hg I2 . . 123.06(2) yes
Hg I1 Hg . 7_565 8.35(11) ?
Hg I2 Hg . 7_565 8.30(11) ?
C1 S Hg . 7_565 97.50(18) ?
C1 S Hg . . 97.5(2) yes
Hg S Hg 7_565 . 9.14(12) ?
N C1 N . 7_565 120.1(6) yes
N C1 S . . 120.0(3) yes
N C1 S 7_565 . 120.0(3) ?
C1 N C2 . . 123.6(4) yes
N C2 C3 . . 108.1(5) yes
C2 C3 C2 7_565 . 109.9(6) yes

loop_
_geom_bond_atom_site_label_1
_geom_bond_atom_site_label_2
_geom_bond_site_symmetry_2
_geom_bond_distance
_geom_bond_publ_flag
Hg Hg 7_565 .391(5) ?
Hg S . 2.456(2) yes
Hg I1 . 2.6872(7) yes
Hg I2 . 2.7044(6) yes
I1 Hg 7_565 2.6872(7) ?
I2 Hg 7_565 2.7044(6) ?
S C1 . 1.740(6) yes
S Hg 7_565 2.456(2) ?
C1 N . 1.298(5) yes
C1 N 7_565 1.298(5) ?
N C2 . 1.477(7) yes
C2 C3 . 1.490(7) yes
C3 C2 7_565 1.490(7) ?
